data_7023469
loop_
_publ_author_name
'Castro-Osma, Jose A'
'Alonso-Moreno, Carlos'
'G\'omez, M Victoria'
'M\'arquez-Segovia, Isabel'
'Otero, Antonio'
'Lara-S\'anchez, Agust\'in'
'Fern\'andez-Baeza, Juan'
'S\'anchez-Barba, Luis F'
'Rodr\'iguez, Ana M'

_publ_section_title
;
 Heteroscorpionate aluminium complexes as chiral building blocks to
 engineer helical architectures.
;
_journal_issue 39
_journal_name_full 'Dalton transactions (Cambridge, England : 2003)'
_journal_page_first 14240
_journal_page_last 14252
_journal_paper_doi 10.1039/c3dt51384j
_journal_volume 42
_journal_year 2013
_chemical_formula_moiety 'C22 H31 Al2 N5 S'
_chemical_formula_sum 'C22 H31 Al2 N5 S'
_chemical_formula_weight 451.54
_chemical_name_systematic
;
 ?
;
_space_group_IT_number 15
_symmetry_cell_setting monoclinic
_symmetry_space_group_name_Hall '-C 2yc'
_symmetry_space_group_name_H-M 'C 1 2/c 1'
_atom_sites_solution_hydrogens geom
_atom_sites_solution_primary direct
_atom_sites_solution_secondary difmap
_audit_creation_method SHELXL-97
_cell_angle_alpha 90.00
_cell_angle_beta 97.839(11)
_cell_angle_gamma 90.00
_cell_formula_units_Z 8
_cell_length_a 15.387(8)
_cell_length_b 19.980(8)
_cell_length_c 18.787(8)
_cell_measurement_reflns_used 178
_cell_measurement_temperature 230(2)
_cell_measurement_theta_max 12.297
_cell_measurement_theta_min 2.189
_cell_volume 5722(4)
_computing_cell_refinement 'Bruker SAINT'
_computing_data_collection 'Bruker APEX'
_computing_data_reduction 'Bruker SAINT, SADABS, XPREP'
_computing_molecular_graphics 'WINGX v1.70 (Farrugia, 1999)'
_computing_publication_material 'WINGX v1.70 (Farrugia, 1999)'
_computing_structure_refinement 'SHELXL-97 (Sheldrick, 1997)'
_computing_structure_solution 'SHELXS-97 (Sheldrick, 1990)'
_diffrn_ambient_temperature 230(2)
_diffrn_measured_fraction_theta_full 0.995
_diffrn_measured_fraction_theta_max 0.995
_diffrn_measurement_device_type 'CCD area detector'
_diffrn_measurement_method 'omega scans'
_diffrn_radiation_monochromator graphite
_diffrn_radiation_source 'fine-focus sealed tube'
_diffrn_radiation_type MoK\a
_diffrn_radiation_wavelength 0.71073
_diffrn_reflns_av_R_equivalents 0.1886
_diffrn_reflns_av_unetI/netI 0.2785
_diffrn_reflns_limit_h_max 16
_diffrn_reflns_limit_h_min -16
_diffrn_reflns_limit_k_max 21
_diffrn_reflns_limit_k_min -21
_diffrn_reflns_limit_l_max 20
_diffrn_reflns_limit_l_min -20
_diffrn_reflns_number 13309
_diffrn_reflns_theta_full 23.00
_diffrn_reflns_theta_max 23.00
_diffrn_reflns_theta_min 1.68
_exptl_absorpt_coefficient_mu 0.190
_exptl_absorpt_correction_T_max 0.9868
_exptl_absorpt_correction_T_min 0.9775
_exptl_absorpt_correction_type multi-scan
_exptl_absorpt_process_details SADABS
_exptl_crystal_colour colourless
_exptl_crystal_density_diffrn 1.048
_exptl_crystal_density_method 'not measured'
_exptl_crystal_description prism
_exptl_crystal_F_000 1920
_exptl_crystal_size_max 0.12
_exptl_crystal_size_mid 0.11
_exptl_crystal_size_min 0.07
_refine_diff_density_max 0.251
_refine_diff_density_min -0.241
_refine_diff_density_rms 0.062
_refine_ls_extinction_method none
_refine_ls_goodness_of_fit_ref 0.792
_refine_ls_hydrogen_treatment constr
_refine_ls_matrix_type full
_refine_ls_number_parameters 279
_refine_ls_number_reflns 3962
_refine_ls_number_restraints 0
_refine_ls_restrained_S_all 0.792
_refine_ls_R_factor_all 0.1924
_refine_ls_R_factor_gt 0.0774
_refine_ls_shift/su_max 0.001
_refine_ls_shift/su_mean 0.000
_refine_ls_structure_factor_coef Fsqd
_refine_ls_weighting_details 'calc w=1/[\s^2^(Fo^2^)+(0.0384P)^2^+0.0000P] where P=(Fo^2^+2Fc^2^)/3'
_refine_ls_weighting_scheme calc
_refine_ls_wR_factor_gt 0.1586
_refine_ls_wR_factor_ref 0.1980
_reflns_number_gt 1300
_reflns_number_total 3962
_reflns_threshold_expression >2sigma(I)
_cod_data_source_file c3dt51384j.txt
_cod_data_source_block 1
_cod_original_cell_volume 5721(4)
_cod_original_sg_symbol_H-M C2/c
_cod_database_code 7023469

loop_
_symmetry_equiv_pos_as_xyz
'x, y, z'
'-x, y, -z+1/2'
'x+1/2, y+1/2, z'
'-x+1/2, y+1/2, -z+1/2'
'-x, -y, -z'
'x, -y, z-1/2'
'-x+1/2, -y+1/2, -z'
'x+1/2, -y+1/2, z-1/2'

loop_
_atom_site_label
_atom_site_type_symbol
_atom_site_fract_x
_atom_site_fract_y
_atom_site_fract_z
_atom_site_U_iso_or_equiv
_atom_site_adp_type
_atom_site_occupancy
_atom_site_symmetry_multiplicity
_atom_site_calc_flag
_atom_site_refinement_flags
Al1 Al 0.18179(15) 0.11259(10) 0.42746(11) 0.0532(7) Uani 1 1 d .
Al2 Al 0.30219(16) -0.12603(11) 0.59343(12) 0.0636(8) Uani 1 1 d .
S1 S 0.29196(13) -0.01304(9) 0.60931(9) 0.0595(7) Uani 1 1 d .
N1 N 0.2096(4) 0.0411(3) 0.3622(3) 0.0460(16) Uani 1 1 d .
N2 N 0.2363(4) -0.0197(3) 0.3913(3) 0.0485(16) Uani 1 1 d .
N3 N 0.3589(4) -0.0602(3) 0.4721(3) 0.0500(16) Uani 1 1 d .
N4 N 0.3691(4) -0.1189(3) 0.5119(3) 0.0553(17) Uani 1 1 d .
N5 N 0.1848(4) 0.0560(3) 0.5075(3) 0.0426(15) Uani 1 1 d .
C1 C 0.2262(4) -0.0687(4) 0.3397(4) 0.048(2) Uani 1 1 d .
C2 C 0.1942(5) -0.0369(4) 0.2765(4) 0.058(2) Uani 1 1 d .
H2 H 0.1826 -0.0564 0.2313 0.069 Uiso 1 1 calc R
C3 C 0.1825(5) 0.0296(5) 0.2930(4) 0.061(2) Uani 1 1 d .
C4 C 0.2491(5) -0.1404(3) 0.3557(4) 0.067(2) Uani 1 1 d .
H4A H 0.3117 -0.1455 0.3625 0.101 Uiso 1 1 calc R
H4B H 0.2239 -0.1679 0.3163 0.101 Uiso 1 1 calc R
H4C H 0.2263 -0.1538 0.3987 0.101 Uiso 1 1 calc R
C5 C 0.1454(5) 0.0852(3) 0.2448(3) 0.070(2) Uani 1 1 d .
H5A H 0.0830 0.0874 0.2448 0.105 Uiso 1 1 calc R
H5B H 0.1577 0.0770 0.1969 0.105 Uiso 1 1 calc R
H5C H 0.1715 0.1268 0.2619 0.105 Uiso 1 1 calc R
C6 C 0.4468(6) -0.1438(4) 0.4984(5) 0.064(2) Uani 1 1 d .
C7 C 0.4821(6) -0.1033(4) 0.4505(4) 0.068(2) Uani 1 1 d .
H7 H 0.5343 -0.1108 0.4320 0.081 Uiso 1 1 calc R
C8 C 0.4277(6) -0.0510(4) 0.4352(4) 0.053(2) Uani 1 1 d .
C9 C 0.4814(5) -0.2089(4) 0.5346(4) 0.083(3) Uani 1 1 d .
H9A H 0.4911 -0.2028 0.5857 0.124 Uiso 1 1 calc R
H9B H 0.5356 -0.2209 0.5180 0.124 Uiso 1 1 calc R
H9C H 0.4392 -0.2439 0.5227 0.124 Uiso 1 1 calc R
C10 C 0.4340(5) 0.0085(3) 0.3878(4) 0.073(2) Uani 1 1 d .
H10A H 0.3980 0.0014 0.3426 0.109 Uiso 1 1 calc R
H10B H 0.4939 0.0146 0.3800 0.109 Uiso 1 1 calc R
H10C H 0.4142 0.0477 0.4105 0.109 Uiso 1 1 calc R
C11 C 0.2768(5) -0.0245(3) 0.4651(4) 0.050(2) Uani 1 1 d .
C12 C 0.2476(5) 0.0081(4) 0.5208(4) 0.049(2) Uani 1 1 d .
C13 C 0.1302(5) 0.0705(4) 0.5609(4) 0.051(2) Uani 1 1 d .
C14 C 0.0688(5) 0.0271(4) 0.5792(4) 0.055(2) Uani 1 1 d .
H14 H 0.0675 -0.0162 0.5607 0.066 Uiso 1 1 calc R
C15 C 0.0080(6) 0.0447(5) 0.6243(4) 0.078(3) Uani 1 1 d .
H15 H -0.0343 0.0144 0.6348 0.094 Uiso 1 1 calc R
C16 C 0.0119(6) 0.1069(6) 0.6522(4) 0.078(3) Uani 1 1 d .
H16 H -0.0271 0.1188 0.6838 0.093 Uiso 1 1 calc R
C17 C 0.0710(7) 0.1525(4) 0.6357(4) 0.075(3) Uani 1 1 d .
H17 H 0.0709 0.1955 0.6546 0.090 Uiso 1 1 calc R
C18 C 0.1324(5) 0.1351(4) 0.5900(4) 0.056(2) Uani 1 1 d .
H18 H 0.1740 0.1660 0.5793 0.067 Uiso 1 1 calc R
C19 C 0.0629(5) 0.1453(3) 0.3999(4) 0.075(3) Uani 1 1 d .
H19A H 0.0223 0.1165 0.4196 0.112 Uiso 1 1 calc R
H19B H 0.0496 0.1457 0.3485 0.112 Uiso 1 1 calc R
H19C H 0.0580 0.1899 0.4180 0.112 Uiso 1 1 calc R
C20 C 0.2782(5) 0.1763(3) 0.4329(4) 0.077(3) Uani 1 1 d .
H20A H 0.2568 0.2204 0.4409 0.116 Uiso 1 1 calc R
H20B H 0.3028 0.1757 0.3886 0.116 Uiso 1 1 calc R
H20C H 0.3225 0.1643 0.4718 0.116 Uiso 1 1 calc R
C21 C 0.1906(5) -0.1712(3) 0.5583(4) 0.085(3) Uani 1 1 d .
H21A H 0.1555 -0.1425 0.5249 0.128 Uiso 1 1 calc R
H21B H 0.1596 -0.1807 0.5981 0.128 Uiso 1 1 calc R
H21C H 0.2024 -0.2122 0.5348 0.128 Uiso 1 1 calc R
C22 C 0.3734(6) -0.1636(4) 0.6784(4) 0.101(3) Uani 1 1 d .
H22A H 0.3777 -0.2112 0.6730 0.152 Uiso 1 1 calc R
H22B H 0.3463 -0.1537 0.7203 0.152 Uiso 1 1 calc R
H22C H 0.4310 -0.1442 0.6835 0.152 Uiso 1 1 calc R

loop_
_atom_site_aniso_label
_atom_site_aniso_U_11
_atom_site_aniso_U_22
_atom_site_aniso_U_33
_atom_site_aniso_U_23
_atom_site_aniso_U_13
_atom_site_aniso_U_12
Al1 0.0612(18) 0.0478(13) 0.0510(14) 0.0009(12) 0.0090(13) -0.0004(12)
Al2 0.0585(18) 0.0638(16) 0.0663(16) 0.0131(13) 0.0009(14) 0.0002(13)
S1 0.0616(16) 0.0670(14) 0.0478(12) 0.0012(11) -0.0006(11) 0.0024(11)
N1 0.053(4) 0.038(4) 0.048(4) 0.006(3) 0.012(3) 0.005(3)
N2 0.056(5) 0.056(4) 0.033(4) -0.013(4) 0.004(3) -0.006(3)
N3 0.050(5) 0.047(4) 0.052(4) 0.002(3) 0.001(4) 0.001(4)
N4 0.040(5) 0.053(4) 0.075(4) 0.007(4) 0.013(4) 0.001(3)
N5 0.044(4) 0.044(4) 0.043(4) 0.003(3) 0.014(3) 0.000(3)
C1 0.043(5) 0.058(5) 0.044(5) -0.018(5) 0.008(4) -0.007(4)
C2 0.069(6) 0.065(6) 0.039(5) -0.012(5) 0.006(5) 0.004(5)
C3 0.054(6) 0.090(7) 0.039(5) 0.004(5) 0.008(5) -0.001(5)
C4 0.079(7) 0.059(5) 0.063(5) -0.014(4) 0.005(5) 0.006(5)
C5 0.091(7) 0.078(6) 0.040(4) 0.008(4) 0.002(5) 0.012(5)
C6 0.044(6) 0.059(6) 0.083(6) -0.011(5) -0.014(5) 0.003(5)
C7 0.071(7) 0.065(6) 0.072(6) 0.010(5) 0.028(5) -0.005(6)
C8 0.048(6) 0.055(6) 0.057(5) -0.003(5) 0.012(5) -0.006(5)
C9 0.069(7) 0.079(6) 0.096(6) -0.001(5) -0.001(5) 0.009(5)
C10 0.073(6) 0.081(6) 0.069(5) 0.011(5) 0.022(5) 0.000(5)
C11 0.054(6) 0.055(5) 0.037(5) 0.001(4) -0.005(5) 0.003(4)
C12 0.049(6) 0.052(5) 0.046(5) 0.003(4) 0.009(4) -0.015(4)
C13 0.048(6) 0.056(5) 0.048(5) 0.007(4) 0.011(5) 0.005(4)
C14 0.044(6) 0.075(6) 0.048(5) -0.006(4) 0.013(5) -0.008(5)
C15 0.075(7) 0.096(7) 0.066(6) -0.020(6) 0.022(6) -0.022(6)
C16 0.062(7) 0.120(9) 0.055(6) -0.002(6) 0.020(5) 0.000(6)
C17 0.097(8) 0.068(6) 0.060(6) 0.007(5) 0.012(6) 0.039(6)
C18 0.068(6) 0.048(5) 0.056(5) 0.011(4) 0.021(5) -0.003(4)
C19 0.076(7) 0.094(6) 0.055(5) 0.024(5) 0.011(5) 0.020(5)
C20 0.096(7) 0.064(5) 0.077(6) -0.007(4) 0.030(5) -0.021(5)
C21 0.070(7) 0.077(6) 0.110(7) -0.008(5) 0.020(6) -0.003(5)
C22 0.117(8) 0.102(6) 0.085(6) 0.035(6) 0.014(6) 0.026(6)

loop_
_atom_type_symbol
_atom_type_description
_atom_type_scat_dispersion_real
_atom_type_scat_dispersion_imag
_atom_type_scat_source
C C 0.0033 0.0016 'International Tables Vol C Tables 4.2.6.8 and 6.1.1.4'
H H 0.0000 0.0000 'International Tables Vol C Tables 4.2.6.8 and 6.1.1.4'
N N 0.0061 0.0033 'International Tables Vol C Tables 4.2.6.8 and 6.1.1.4'
Al Al 0.0645 0.0514 'International Tables Vol C Tables 4.2.6.8 and 6.1.1.4'
S S 0.1246 0.1234 'International Tables Vol C Tables 4.2.6.8 and 6.1.1.4'

loop_
_geom_angle_atom_site_label_1
_geom_angle_atom_site_label_2
_geom_angle_atom_site_label_3
_geom_angle
N5 Al1 C19 109.6(3)
N5 Al1 C20 114.6(3)
C19 Al1 C20 118.5(3)
N5 Al1 N1 94.5(3)
C19 Al1 N1 110.8(3)
C20 Al1 N1 106.2(3)
C22 Al2 N4 111.7(3)
C22 Al2 C21 117.6(3)
N4 Al2 C21 107.3(3)
C22 Al2 S1 108.2(3)
N4 Al2 S1 94.8(2)
C21 Al2 S1 115.0(2)
C12 S1 Al2 98.0(3)
C3 N1 N2 105.8(6)
C3 N1 Al1 132.0(6)
N2 N1 Al1 118.3(4)
N1 N2 C1 110.6(5)
N1 N2 C11 120.6(6)
C1 N2 C11 128.6(6)
C8 N3 N4 110.6(6)
C8 N3 C11 128.5(7)
N4 N3 C11 120.0(6)
C6 N4 N3 104.4(6)
C6 N4 Al2 133.7(6)
N3 N4 Al2 116.7(5)
C12 N5 C13 119.1(6)
C12 N5 Al1 120.8(4)
C13 N5 Al1 119.3(5)
N2 C1 C2 105.8(6)
N2 C1 C4 122.7(7)
C2 C1 C4 131.5(7)
C1 C2 C3 107.0(7)
N1 C3 C2 110.7(7)
N1 C3 C5 120.4(7)
C2 C3 C5 128.9(7)
N4 C6 C7 110.1(7)
N4 C6 C9 119.6(8)
C7 C6 C9 130.3(8)
C8 C7 C6 107.9(8)
C7 C8 N3 106.9(7)
C7 C8 C10 131.0(8)
N3 C8 C10 122.1(8)
C12 C11 N3 122.9(7)
C12 C11 N2 124.3(7)
N3 C11 N2 112.3(6)
N5 C12 C11 119.7(6)
N5 C12 S1 121.2(6)
C11 C12 S1 119.1(6)
C14 C13 C18 118.1(7)
C14 C13 N5 123.0(7)
C18 C13 N5 118.5(7)
C13 C14 C15 122.6(7)
C16 C15 C14 118.3(8)
C15 C16 C17 121.8(8)
C16 C17 C18 120.1(8)
C13 C18 C17 119.0(7)

loop_
_geom_bond_atom_site_label_1
_geom_bond_atom_site_label_2
_geom_bond_distance
Al1 N5 1.877(5)
Al1 C19 1.946(7)
Al1 C20 1.947(7)
Al1 N1 1.967(6)
Al2 C22 1.957(8)
Al2 N4 1.964(6)
Al2 C21 1.972(7)
Al2 S1 2.285(3)
S1 C12 1.760(7)
N1 C3 1.329(8)
N1 N2 1.371(7)
N2 C1 1.371(7)
N2 C11 1.443(8)
N3 C8 1.354(8)
N3 N4 1.387(6)
N3 C11 1.442(8)
N4 C6 1.351(8)
N5 C12 1.358(8)
N5 C13 1.424(8)
C1 C2 1.377(9)
C1 C4 1.496(8)
C2 C3 1.380(9)
C3 C5 1.497(9)
C6 C7 1.375(9)
C6 C9 1.529(9)
C7 C8 1.346(9)
C8 C10 1.496(9)
C11 C12 1.361(8)
C13 C14 1.360(8)
C13 C18 1.401(8)
C14 C15 1.391(9)
C15 C16 1.347(10)
C16 C17 1.354(10)
C17 C18 1.404(9)

loop_
_platon_squeeze_void_nr
_platon_squeeze_void_average_x
_platon_squeeze_void_average_y
_platon_squeeze_void_average_z
_platon_squeeze_void_volume
_platon_squeeze_void_count_electrons
_platon_squeeze_void_content
1 0.000 0.322 0.250 222 72 ' '
2 0.000 0.771 0.250 10 1 ' '
3 0.000 0.678 0.750 222 70 ' '
4 0.000 0.229 0.750 10 1 ' '
5 0.500 0.822 0.250 222 72 ' '
6 0.500 0.178 0.750 222 70 ' '
7 0.500 0.271 0.250 10 1 ' '
8 0.500 0.729 0.750 10 1 ' '
